data_4332931
loop_
_publ_author_name
'Nitschke, Christian'
'Fenske, Dieter'
'Corrigan, John F.'

_publ_section_title
;
 Ferrocenyldiselenolate-Stabilized Copper&#x2212;Selenium Clusters
;
_journal_issue 23
_journal_name_full 'Inorganic Chemistry'
_journal_page_first 9394
_journal_page_last 9401
_journal_paper_doi 10.1021/ic061111n
_journal_volume 45
_journal_year 2006
_chemical_formula_sum 'C137 H258 Cu20 Fe4 P10 Se14'
_chemical_formula_weight 4814.77
_chemical_name_systematic
; 
 ? 
;
_space_group_IT_number 2
_symmetry_space_group_name_Hall '-P 1'
_symmetry_space_group_name_H-M 'P -1'
_atom_sites_solution_hydrogens geom
_atom_sites_solution_primary direct
_atom_sites_solution_secondary difmap
_audit_creation_method SHELXL-97
_cell_angle_alpha 79.962(5)
_cell_angle_beta 78.051(5)
_cell_angle_gamma 68.331(5)
_cell_formula_units_Z 1
_cell_length_a 16.3250(10)
_cell_length_b 18.0200(10)
_cell_length_c 18.0040(10)
_cell_measurement_reflns_used 37660
_cell_measurement_temperature 100(2)
_cell_measurement_theta_max 27.23
_cell_measurement_theta_min 1.48
_cell_volume 4787.5(5)
_computing_cell_refinement 'stoe x-area'
_computing_data_collection 'stoe x-area'
_computing_data_reduction 'stoe x-area'
_computing_structure_refinement 'SHELXL-97 (Sheldrick, 1997)'
_computing_structure_solution 'SHELXS-97 (Sheldrick, 1990)'
_diffrn_ambient_temperature 100(2)
_diffrn_measured_fraction_theta_full 0.940
_diffrn_measured_fraction_theta_max 0.940
_diffrn_measurement_device_type 'STOE IPDS'
_diffrn_measurement_method rotation
_diffrn_radiation_monochromator graphite
_diffrn_radiation_source 'fine-focus sealed tube'
_diffrn_radiation_type MoK\a
_diffrn_radiation_wavelength 0.71073
_diffrn_reflns_av_R_equivalents 0.0560
_diffrn_reflns_av_sigmaI/netI 0.0620
_diffrn_reflns_limit_h_max 19
_diffrn_reflns_limit_h_min -17
_diffrn_reflns_limit_k_max 21
_diffrn_reflns_limit_k_min -21
_diffrn_reflns_limit_l_max 21
_diffrn_reflns_limit_l_min -20
_diffrn_reflns_number 31029
_diffrn_reflns_theta_full 25.00
_diffrn_reflns_theta_max 25.00
_diffrn_reflns_theta_min 1.36
_exptl_absorpt_coefficient_mu 5.242
_exptl_crystal_colour red-brown
_exptl_crystal_density_diffrn 1.670
_exptl_crystal_density_method 'not measured'
_exptl_crystal_description block
_exptl_crystal_F_000 2390
_refine_diff_density_max 1.907
_refine_diff_density_min -1.655
_refine_diff_density_rms 0.198
_refine_ls_extinction_method none
_refine_ls_goodness_of_fit_ref 1.096
_refine_ls_hydrogen_treatment mixed
_refine_ls_matrix_type full
_refine_ls_number_parameters 821
_refine_ls_number_reflns 15845
_refine_ls_number_restraints 0
_refine_ls_restrained_S_all 1.096
_refine_ls_R_factor_all 0.0844
_refine_ls_R_factor_gt 0.0691
_refine_ls_shift/su_max 0.000
_refine_ls_shift/su_mean 0.000
_refine_ls_structure_factor_coef Fsqd
_refine_ls_weighting_details 'calc w=1/[\s^2^(Fo^2^)+(0.1054P)^2^+29.6235P] where P=(Fo^2^+2Fc^2^)/3'
_refine_ls_weighting_scheme calc
_refine_ls_wR_factor_gt 0.1879
_refine_ls_wR_factor_ref 0.1989
_reflns_number_gt 12858
_reflns_number_total 15845
_reflns_threshold_expression >2sigma(I)
_cod_data_source_file ic061111nsup1.cif
_cod_data_source_block cn53_(3)
_cod_database_code 4332931

loop_
_symmetry_equiv_pos_as_xyz
'x, y, z'
'-x, -y, -z'

loop_
_atom_site_label
_atom_site_type_symbol
_atom_site_fract_x
_atom_site_fract_y
_atom_site_fract_z
_atom_site_U_iso_or_equiv
_atom_site_adp_type
_atom_site_occupancy
_atom_site_symmetry_multiplicity
_atom_site_calc_flag
_atom_site_refinement_flags
_atom_site_disorder_assembly
_atom_site_disorder_group
Cu1 Cu 0.75532(8) 0.26957(7) 0.20853(7) 0.0315(3) Uani 1 1 d . . .
Cu2 Cu 0.81364(8) 0.16573(6) 0.11162(6) 0.0265(3) Uani 1 1 d . . .
Cu3 Cu 0.92138(8) 0.20614(7) -0.01769(7) 0.0292(3) Uani 1 1 d . . .
Cu4 Cu 0.88511(8) 0.01095(7) 0.17835(7) 0.0283(3) Uani 1 1 d . . .
Cu5 Cu 0.92974(8) 0.09095(6) -0.09698(6) 0.0262(3) Uani 1 1 d . . .
Cu6 Cu 0.97770(7) 0.06239(6) 0.05627(7) 0.0259(3) Uani 1 1 d . . .
Cu7 Cu 0.89579(8) -0.06667(6) 0.06366(7) 0.0277(3) Uani 1 1 d . . .
Cu8 Cu 0.97297(8) 0.11879(7) -0.24141(7) 0.0313(3) Uani 1 1 d . . .
Cu9 Cu 0.85386(8) -0.02486(7) -0.07745(7) 0.0299(3) Uani 1 1 d . . .
Cu10 Cu 0.89764(9) -0.21176(7) 0.10138(8) 0.0371(3) Uani 1 1 d . . .
Fe1 Fe 0.67928(9) 0.33225(8) -0.10615(8) 0.0288(3) Uani 1 1 d . . .
Fe2 Fe 0.61574(10) 0.02007(10) 0.22748(10) 0.0414(4) Uani 1 1 d . . .
Se1 Se 0.79865(6) 0.30064(5) 0.05745(5) 0.0271(2) Uani 1 1 d . . .
Se2 Se 0.92138(6) 0.23150(5) -0.15311(5) 0.0265(2) Uani 1 1 d . . .
Se3 Se 0.76968(7) 0.12014(6) 0.24350(6) 0.0302(2) Uani 1 1 d . . .
Se4 Se 0.85186(6) -0.11088(5) 0.20237(6) 0.0295(2) Uani 1 1 d . . .
Se5 Se 0.83464(6) 0.07328(5) 0.02085(5) 0.0242(2) Uani 1 1 d . . .
Se6 Se 0.97023(6) -0.00964(5) -0.18887(5) 0.0273(2) Uani 1 1 d . . .
Se7 Se 0.93899(6) -0.16632(5) -0.02757(6) 0.0296(2) Uani 1 1 d . . .
P1 P 0.61098(18) 0.33949(16) 0.24660(15) 0.0334(6) Uani 1 1 d . . .
P2 P 0.86819(18) 0.28298(15) 0.25378(15) 0.0325(6) Uani 1 1 d . . .
P3 P 0.9993(2) 0.17590(18) -0.35861(16) 0.0412(7) Uani 1 1 d . . .
P4 P 0.8613(2) -0.31656(16) 0.16050(17) 0.0363(6) Uani 1 1 d . . .
P5 P 0.73261(17) -0.01631(18) -0.12171(17) 0.0381(6) Uani 1 1 d . . .
C1 C 0.6958(7) 0.3334(6) 0.0060(6) 0.032(2) Uani 1 1 d . . .
C2 C 0.6391(7) 0.2887(6) 0.0038(6) 0.034(2) Uani 1 1 d . . .
H2A H 0.6495 0.2337 0.0217 0.041 Uiso 1 1 calc R . .
C3 C 0.5641(7) 0.3433(7) -0.0306(6) 0.037(2) Uani 1 1 d . . .
H3A H 0.5153 0.3307 -0.0390 0.045 Uiso 1 1 calc R . .
C4 C 0.5752(8) 0.4188(7) -0.0499(6) 0.041(3) Uani 1 1 d . . .
H4A H 0.5352 0.4658 -0.0733 0.050 Uiso 1 1 calc R . .
C5 C 0.6568(7) 0.4125(6) -0.0282(6) 0.039(3) Uani 1 1 d . . .
H5A H 0.6810 0.4542 -0.0354 0.046 Uiso 1 1 calc R . .
C6 C 0.8015(6) 0.2777(5) -0.1727(5) 0.0261(19) Uani 1 1 d . . .
C7 C 0.7422(6) 0.2344(6) -0.1678(6) 0.029(2) Uani 1 1 d . . .
H7A H 0.7534 0.1798 -0.1481 0.035 Uiso 1 1 calc R . .
C8 C 0.6630(7) 0.2871(7) -0.1976(7) 0.042(3) Uani 1 1 d . . .
H8A H 0.6131 0.2738 -0.2016 0.051 Uiso 1 1 calc R . .
C9 C 0.6738(7) 0.3637(6) -0.2200(6) 0.036(2) Uani 1 1 d . . .
H9A H 0.6316 0.4107 -0.2410 0.043 Uiso 1 1 calc R . .
C10 C 0.7593(7) 0.3572(6) -0.2053(6) 0.037(2) Uani 1 1 d . . .
H10A H 0.7836 0.3990 -0.2155 0.044 Uiso 1 1 calc R . .
C11 C 0.6569(7) 0.1146(6) 0.2379(6) 0.037(2) Uani 1 1 d . . .
C12 C 0.5953(9) 0.0991(7) 0.3045(8) 0.054(3) Uani 1 1 d . . .
H12A H 0.6069 0.0846 0.3556 0.065 Uiso 1 1 calc R . .
C13 C 0.5143(9) 0.1099(8) 0.2788(12) 0.077(5) Uani 1 1 d . . .
H13A H 0.4621 0.1039 0.3101 0.092 Uiso 1 1 calc R . .
C14 C 0.5247(9) 0.1308(8) 0.1995(11) 0.064(4) Uani 1 1 d . . .
H14A H 0.4797 0.1432 0.1687 0.077 Uiso 1 1 calc R . .
C15 C 0.6123(7) 0.1306(7) 0.1724(8) 0.048(3) Uani 1 1 d . . .
H15A H 0.6374 0.1395 0.1205 0.058 Uiso 1 1 calc R . .
C16 C 0.7257(7) -0.0825(6) 0.2098(6) 0.034(2) Uani 1 1 d . . .
C17 C 0.6761(7) -0.0617(8) 0.1487(7) 0.046(3) Uani 1 1 d . . .
H17A H 0.6973 -0.0491 0.0965 0.055 Uiso 1 1 calc R . .
C18 C 0.5863(8) -0.0632(8) 0.1802(9) 0.055(3) Uani 1 1 d . . .
H18A H 0.5397 -0.0535 0.1519 0.066 Uiso 1 1 calc R . .
C19 C 0.5814(9) -0.0815(8) 0.2607(8) 0.054(3) Uani 1 1 d . . .
H19A H 0.5307 -0.0854 0.2958 0.064 Uiso 1 1 calc R . .
C20 C 0.6671(7) -0.0932(6) 0.2794(7) 0.041(3) Uani 1 1 d . . .
H20A H 0.6826 -0.1058 0.3293 0.049 Uiso 1 1 calc R . .
C21 C 0.5841(7) 0.4454(6) 0.2640(7) 0.041(3) Uani 1 1 d . . .
H21A H 0.5186 0.4705 0.2770 0.050 Uiso 1 1 calc R . .
H21B H 0.6107 0.4454 0.3087 0.050 Uiso 1 1 calc R . .
C22 C 0.6175(8) 0.4965(7) 0.1965(8) 0.050(3) Uani 1 1 d . . .
H22A H 0.6835 0.4747 0.1861 0.060 Uiso 1 1 calc R . .
H22B H 0.5948 0.4937 0.1505 0.060 Uiso 1 1 calc R . .
C23 C 0.5868(10) 0.5835(8) 0.2124(11) 0.075(5) Uani 1 1 d . . .
H23A H 0.6093 0.6148 0.1683 0.113 Uiso 1 1 calc R . .
H23B H 0.6099 0.5864 0.2575 0.113 Uiso 1 1 calc R . .
H23C H 0.5214 0.6054 0.2217 0.113 Uiso 1 1 calc R . .
C24 C 0.5601(7) 0.2986(7) 0.3376(6) 0.038(2) Uani 1 1 d . . .
H24A H 0.5020 0.3394 0.3550 0.046 Uiso 1 1 calc R . .
H24B H 0.5483 0.2510 0.3289 0.046 Uiso 1 1 calc R . .
C25 C 0.6177(8) 0.2742(8) 0.4014(6) 0.047(3) Uani 1 1 d . . .
H25A H 0.6769 0.2349 0.3839 0.056 Uiso 1 1 calc R . .
H25B H 0.6270 0.3221 0.4128 0.056 Uiso 1 1 calc R . .
C26 C 0.5733(10) 0.2372(9) 0.4739(8) 0.061(4) Uani 1 1 d . . .
H26A H 0.6109 0.2228 0.5138 0.092 Uiso 1 1 calc R . .
H26B H 0.5657 0.1889 0.4630 0.092 Uiso 1 1 calc R . .
H26C H 0.5148 0.2761 0.4913 0.092 Uiso 1 1 calc R . .
C27 C 0.5342(7) 0.3476(7) 0.1813(6) 0.038(3) Uani 1 1 d . . .
H27A H 0.5511 0.3775 0.1326 0.046 Uiso 1 1 calc R . .
H27B H 0.5445 0.2927 0.1702 0.046 Uiso 1 1 calc R . .
C28 C 0.4352(8) 0.3872(7) 0.2065(8) 0.050(3) Uani 1 1 d . . .
H28A H 0.4216 0.4447 0.2109 0.060 Uiso 1 1 calc R . .
H28B H 0.4171 0.3615 0.2573 0.060 Uiso 1 1 calc R . .
C29 C 0.3821(8) 0.3792(8) 0.1476(7) 0.050(3) Uani 1 1 d . . .
H29A H 0.3180 0.4048 0.1645 0.075 Uiso 1 1 calc R . .
H29B H 0.3955 0.3223 0.1436 0.075 Uiso 1 1 calc R . .
H29C H 0.3994 0.4056 0.0976 0.075 Uiso 1 1 calc R . .
C30 C 0.9449(11) 0.1938(8) 0.2990(8) 0.069(5) Uani 1 1 d . . .
H30A H 0.9682 0.1532 0.2621 0.083 Uiso 1 1 calc R . .
H30B H 0.9960 0.2080 0.3051 0.083 Uiso 1 1 calc R . .
C31 C 0.9191(15) 0.1568(11) 0.3670(11) 0.099(7) Uani 1 1 d . . .
H31A H 0.8780 0.1297 0.3619 0.119 Uiso 1 1 calc R . .
H31B H 0.8892 0.1956 0.4053 0.119 Uiso 1 1 calc R . .
C32 C 1.018(2) 0.0876(10) 0.3925(12) 0.178(16) Uani 1 1 d . . .
H32A H 1.0054 0.0570 0.4414 0.268 Uiso 1 1 calc R . .
H32B H 1.0574 0.1158 0.3974 0.268 Uiso 1 1 calc R . .
H32C H 1.0472 0.0508 0.3531 0.268 Uiso 1 1 calc R . .
C33 C 0.9465(7) 0.3153(7) 0.1807(7) 0.046(3) Uani 1 1 d . . .
H33A H 0.9973 0.3123 0.2044 0.055 Uiso 1 1 calc R . .
H33B H 0.9700 0.2768 0.1418 0.055 Uiso 1 1 calc R . .
C34 C 0.9096(9) 0.3988(7) 0.1408(7) 0.047(3) Uani 1 1 d . . .
H34A H 0.9032 0.4387 0.1751 0.057 Uiso 1 1 calc R . .
H34B H 0.8496 0.4078 0.1296 0.057 Uiso 1 1 calc R . .
C35 C 0.9701(13) 0.4116(9) 0.0665(9) 0.083(6) Uani 1 1 d . . .
H35A H 0.9442 0.4663 0.0421 0.125 Uiso 1 1 calc R . .
H35B H 0.9758 0.3729 0.0320 0.125 Uiso 1 1 calc R . .
H35C H 1.0292 0.4039 0.0776 0.125 Uiso 1 1 calc R . .
C36 C 0.8320(7) 0.3580(7) 0.3236(6) 0.036(2) Uani 1 1 d . . .
H36A H 0.7938 0.4094 0.2996 0.043 Uiso 1 1 calc R . .
H36B H 0.7939 0.3402 0.3679 0.043 Uiso 1 1 calc R . .
C37 C 0.9039(9) 0.3755(8) 0.3544(7) 0.055(3) Uani 1 1 d . . .
H37A H 0.9429 0.3253 0.3797 0.066 Uiso 1 1 calc R . .
H37B H 0.9415 0.3960 0.3116 0.066 Uiso 1 1 calc R . .
C38 C 0.8592(13) 0.4380(11) 0.4117(9) 0.089(6) Uani 1 1 d . . .
H38A H 0.9052 0.4489 0.4309 0.133 Uiso 1 1 calc R . .
H38B H 0.8228 0.4172 0.4545 0.133 Uiso 1 1 calc R . .
H38C H 0.8211 0.4877 0.3865 0.133 Uiso 1 1 calc R . .
C39 C 1.0970(14) 0.1165(11) -0.4156(9) 0.110(9) Uani 1 1 d . B .
H39A H 1.0906 0.1384 -0.4693 0.133 Uiso 1 1 calc R . .
H39B H 1.1473 0.1287 -0.4044 0.133 Uiso 1 1 calc R . .
C40 C 1.1242(16) 0.0384(13) -0.4143(9) 0.143(13) Uani 1 1 d . . .
H40A H 1.0680 0.0292 -0.4139 0.172 Uiso 1 1 calc R A 1
H40B H 1.1377 0.0201 -0.3616 0.172 Uiso 1 1 calc R A 1
C41 C 1.190(2) -0.026(2) -0.457(2) 0.080(9) Uiso 0.50 1 d P B 1
H41A H 1.1831 -0.0775 -0.4347 0.120 Uiso 0.50 1 calc PR B 1
H41B H 1.2504 -0.0285 -0.4539 0.120 Uiso 0.50 1 calc PR B 1
H41C H 1.1813 -0.0157 -0.5104 0.120 Uiso 0.50 1 calc PR B 1
C41A C 1.228(2) 0.0016(19) -0.458(2) 0.072(8) Uiso 0.50 1 d P B 2
H41D H 1.2457 -0.0567 -0.4569 0.108 Uiso 0.50 1 calc PR B 2
H41E H 1.2680 0.0138 -0.4319 0.108 Uiso 0.50 1 calc PR B 2
H41F H 1.2324 0.0259 -0.5111 0.108 Uiso 0.50 1 calc PR B 2
C42 C 1.0146(12) 0.2712(9) -0.3609(8) 0.066(4) Uani 1 1 d . . .
H42A H 0.9611 0.3062 -0.3303 0.079 Uiso 1 1 calc R . .
H42B H 1.0658 0.2608 -0.3343 0.079 Uiso 1 1 calc R . .
C43 C 1.0306(16) 0.3190(11) -0.4381(10) 0.091(6) Uani 1 1 d . . .
H43A H 1.0816 0.2837 -0.4707 0.109 Uiso 1 1 calc R . .
H43B H 0.9773 0.3344 -0.4633 0.109 Uiso 1 1 calc R . .
C44 C 1.049(2) 0.3931(14) -0.4341(13) 0.137(11) Uani 1 1 d . . .
H44A H 1.0586 0.4199 -0.4857 0.205 Uiso 1 1 calc R . .
H44B H 1.1029 0.3786 -0.4107 0.205 Uiso 1 1 calc R . .
H44C H 0.9984 0.4294 -0.4032 0.205 Uiso 1 1 calc R . .
C45 C 0.9173(10) 0.1933(9) -0.4216(8) 0.065(4) Uani 1 1 d . . .
H45A H 0.9339 0.2230 -0.4705 0.078 Uiso 1 1 calc R . .
H45B H 0.9188 0.1409 -0.4328 0.078 Uiso 1 1 calc R . .
C46 C 0.8249(10) 0.2397(13) -0.3870(9) 0.093(7) Uani 1 1 d . . .
H46A H 0.8248 0.2912 -0.3747 0.112 Uiso 1 1 calc R . .
H46B H 0.8092 0.2093 -0.3383 0.112 Uiso 1 1 calc R . .
C47 C 0.7532(11) 0.2579(12) -0.4351(10) 0.086(5) Uani 1 1 d . . .
H47A H 0.6953 0.2877 -0.4069 0.129 Uiso 1 1 calc R . .
H47B H 0.7515 0.2075 -0.4470 0.129 Uiso 1 1 calc R . .
H47C H 0.7661 0.2904 -0.4826 0.129 Uiso 1 1 calc R . .
C48 C 0.7700(10) -0.2930(8) 0.2419(7) 0.057(3) Uani 1 1 d . . .
H48A H 0.7844 -0.2610 0.2734 0.068 Uiso 1 1 calc R . .
H48B H 0.7156 -0.2572 0.2208 0.068 Uiso 1 1 calc R . .
C49 C 0.7461(14) -0.3556(12) 0.2933(12) 0.092(6) Uani 1 1 d . . .
H49A H 0.7982 -0.3926 0.3169 0.110 Uiso 1 1 calc R . .
H49B H 0.7265 -0.3869 0.2650 0.110 Uiso 1 1 calc R . .
C50 C 0.6690(18) -0.3150(16) 0.3562(16) 0.160(13) Uani 1 1 d . . .
H50A H 0.6519 -0.3564 0.3919 0.240 Uiso 1 1 calc R . .
H50B H 0.6175 -0.2790 0.3324 0.240 Uiso 1 1 calc R . .
H50C H 0.6890 -0.2842 0.3838 0.240 Uiso 1 1 calc R . .
C51 C 0.8229(8) -0.3684(6) 0.1026(7) 0.041(3) Uani 1 1 d . . .
H51A H 0.8735 -0.3952 0.0641 0.049 Uiso 1 1 calc R . .
H51B H 0.8034 -0.4105 0.1361 0.049 Uiso 1 1 calc R . .
C52 C 0.7449(10) -0.3109(8) 0.0612(9) 0.061(4) Uani 1 1 d . . .
H52A H 0.6929 -0.2864 0.0995 0.074 Uiso 1 1 calc R . .
H52B H 0.7630 -0.2672 0.0294 0.074 Uiso 1 1 calc R . .
C53 C 0.7182(11) -0.3559(10) 0.0102(10) 0.079(5) Uani 1 1 d . . .
H53A H 0.6687 -0.3183 -0.0150 0.118 Uiso 1 1 calc R . .
H53B H 0.6996 -0.3988 0.0418 0.118 Uiso 1 1 calc R . .
H53C H 0.7693 -0.3793 -0.0284 0.118 Uiso 1 1 calc R . .
C54 C 0.9508(8) -0.3992(7) 0.2030(7) 0.044(3) Uani 1 1 d . . .
H54A H 0.9676 -0.3792 0.2433 0.053 Uiso 1 1 calc R . .
H54B H 0.9274 -0.4424 0.2277 0.053 Uiso 1 1 calc R . .
C55 C 1.0344(8) -0.4348(7) 0.1460(8) 0.051(3) Uani 1 1 d . . .
H55A H 1.0598 -0.3925 0.1224 0.061 Uiso 1 1 calc R . .
H55B H 1.0182 -0.4543 0.1049 0.061 Uiso 1 1 calc R . .
C56 C 1.1045(9) -0.5043(8) 0.1850(10) 0.070(5) Uani 1 1 d . . .
H56A H 1.1575 -0.5257 0.1473 0.105 Uiso 1 1 calc R . .
H56B H 1.0799 -0.5468 0.2072 0.105 Uiso 1 1 calc R . .
H56C H 1.1209 -0.4850 0.2254 0.105 Uiso 1 1 calc R . .
C57 C 0.7249(10) -0.1165(9) -0.1288(9) 0.064(4) Uani 1 1 d . . .
H57A H 0.7278 -0.1483 -0.0781 0.076 Uiso 1 1 calc R . .
H57B H 0.6664 -0.1077 -0.1432 0.076 Uiso 1 1 calc R . .
C58 C 0.7990(11) -0.1642(8) -0.1872(10) 0.067(4) Uani 1 1 d . . .
H58A H 0.7924 -0.1352 -0.2388 0.080 Uiso 1 1 calc R . .
H58B H 0.8575 -0.1685 -0.1759 0.080 Uiso 1 1 calc R . .
C59 C 0.7969(16) -0.2482(10) -0.1864(15) 0.123(9) Uani 1 1 d . . .
H59A H 0.8455 -0.2769 -0.2244 0.185 Uiso 1 1 calc R . .
H59B H 0.7396 -0.2442 -0.1987 0.185 Uiso 1 1 calc R . .
H59C H 0.8044 -0.2775 -0.1356 0.185 Uiso 1 1 calc R . .
C60 C 0.7316(8) 0.0331(7) -0.2201(7) 0.048(3) Uani 1 1 d . . .
H60A H 0.7297 0.0885 -0.2193 0.058 Uiso 1 1 calc R . .
H60B H 0.7891 0.0047 -0.2510 0.058 Uiso 1 1 calc R . .
C61 C 0.6562(10) 0.0383(12) -0.2622(9) 0.082(5) Uani 1 1 d . . .
H61A H 0.6602 -0.0166 -0.2683 0.099 Uiso 1 1 calc R . .
H61B H 0.5977 0.0643 -0.2313 0.099 Uiso 1 1 calc R . .
C62 C 0.6624(15) 0.0856(15) -0.3394(11) 0.117(8) Uani 1 1 d . . .
H62A H 0.6143 0.0876 -0.3653 0.175 Uiso 1 1 calc R . .
H62B H 0.7202 0.0597 -0.3700 0.175 Uiso 1 1 calc R . .
H62C H 0.6568 0.1404 -0.3332 0.175 Uiso 1 1 calc R . .
C63 C 0.6200(8) 0.0279(8) -0.0670(8) 0.052(3) Uani 1 1 d . . .
H63A H 0.5752 0.0254 -0.0952 0.063 Uiso 1 1 calc R . .
H63B H 0.6156 -0.0051 -0.0173 0.063 Uiso 1 1 calc R . .
C64 C 0.5977(9) 0.1116(10) -0.0529(12) 0.082(5) Uani 1 1 d . . .
H64A H 0.5994 0.1457 -0.1023 0.098 Uiso 1 1 calc R . .
H64B H 0.6424 0.1151 -0.0253 0.098 Uiso 1 1 calc R . .
C65 C 0.5025(10) 0.1430(9) -0.0046(11) 0.075(5) Uani 1 1 d . . .
H65A H 0.4882 0.1991 0.0035 0.113 Uiso 1 1 calc R . .
H65B H 0.5015 0.1102 0.0449 0.113 Uiso 1 1 calc R . .
H65C H 0.4584 0.1393 -0.0320 0.113 Uiso 1 1 calc R . .
C1S C 0.770(2) 0.5334(18) -0.3662(19) 0.102(9) Uiso 0.70 1 d P . .
C2S C 0.708(2) 0.565(2) -0.427(2) 0.114(10) Uiso 0.70 1 d P . .
C3S C 0.6644(19) 0.4950(16) -0.4188(17) 0.090(7) Uiso 0.70 1 d P . .
C4S C 0.594(2) 0.510(2) -0.474(2) 0.117(10) Uiso 0.70 1 d P . .
C5S C 0.537(3) 0.478(2) -0.473(2) 0.136(13) Uiso 0.70 1 d P . .

loop_
_atom_site_aniso_label
_atom_site_aniso_U_11
_atom_site_aniso_U_22
_atom_site_aniso_U_33
_atom_site_aniso_U_23
_atom_site_aniso_U_13
_atom_site_aniso_U_12
Cu1 0.0278(6) 0.0355(6) 0.0286(6) -0.0083(5) -0.0062(5) -0.0050(5)
Cu2 0.0262(6) 0.0292(6) 0.0224(6) -0.0030(4) -0.0046(5) -0.0072(5)
Cu3 0.0295(6) 0.0319(6) 0.0247(6) -0.0016(4) -0.0077(5) -0.0079(5)
Cu4 0.0235(6) 0.0323(6) 0.0284(6) -0.0027(5) -0.0024(5) -0.0100(5)
Cu5 0.0267(6) 0.0292(6) 0.0213(6) -0.0019(4) -0.0038(5) -0.0084(5)
Cu6 0.0214(5) 0.0300(6) 0.0246(6) -0.0013(4) -0.0046(5) -0.0074(4)
Cu7 0.0272(6) 0.0285(6) 0.0261(6) -0.0018(4) -0.0035(5) -0.0091(5)
Cu8 0.0323(6) 0.0360(6) 0.0220(6) -0.0015(5) -0.0059(5) -0.0075(5)
Cu9 0.0237(6) 0.0397(6) 0.0282(6) -0.0055(5) -0.0072(5) -0.0108(5)
Cu10 0.0392(7) 0.0324(6) 0.0434(8) 0.0052(5) -0.0143(6) -0.0168(5)
Fe1 0.0283(7) 0.0314(7) 0.0220(7) -0.0038(5) -0.0077(6) -0.0024(6)
Fe2 0.0227(7) 0.0466(9) 0.0484(10) 0.0053(7) -0.0003(7) -0.0118(6)
Se1 0.0298(5) 0.0280(5) 0.0224(5) -0.0022(3) -0.0074(4) -0.0072(4)
Se2 0.0260(5) 0.0292(5) 0.0218(5) -0.0005(3) -0.0042(4) -0.0075(4)
Se3 0.0287(5) 0.0323(5) 0.0239(5) -0.0012(4) -0.0016(4) -0.0063(4)
Se4 0.0245(5) 0.0308(5) 0.0308(5) 0.0022(4) -0.0040(4) -0.0097(4)
Se5 0.0223(4) 0.0278(4) 0.0218(5) -0.0028(3) -0.0034(4) -0.0078(3)
Se6 0.0239(5) 0.0337(5) 0.0236(5) -0.0061(4) -0.0054(4) -0.0067(4)
Se7 0.0262(5) 0.0298(5) 0.0341(5) -0.0056(4) -0.0078(4) -0.0085(4)
P1 0.0293(13) 0.0378(13) 0.0271(13) -0.0085(10) -0.0065(11) -0.0013(11)
P2 0.0346(14) 0.0342(13) 0.0297(14) -0.0051(10) -0.0118(12) -0.0089(11)
P3 0.0388(16) 0.0529(17) 0.0231(14) 0.0022(12) -0.0054(13) -0.0082(13)
P4 0.0427(15) 0.0343(13) 0.0357(15) 0.0028(11) -0.0130(13) -0.0168(12)
P5 0.0239(13) 0.0562(17) 0.0376(16) -0.0143(13) -0.0066(12) -0.0127(12)
C1 0.032(5) 0.033(5) 0.026(5) -0.007(4) -0.003(5) -0.004(4)
C2 0.032(5) 0.045(6) 0.024(5) -0.005(4) -0.003(5) -0.012(4)
C3 0.025(5) 0.060(7) 0.024(5) -0.001(5) -0.001(5) -0.014(5)
C4 0.041(6) 0.041(6) 0.029(6) -0.009(4) -0.008(5) 0.003(5)
C5 0.040(6) 0.035(5) 0.029(6) -0.005(4) -0.015(5) 0.005(5)
C6 0.029(5) 0.031(5) 0.016(4) -0.006(3) 0.003(4) -0.010(4)
C7 0.028(5) 0.028(5) 0.030(5) -0.006(4) -0.008(4) -0.004(4)
C8 0.038(6) 0.050(6) 0.041(6) -0.014(5) -0.025(5) -0.004(5)
C9 0.028(5) 0.049(6) 0.026(5) -0.001(4) -0.005(5) -0.009(4)
C10 0.041(6) 0.036(5) 0.034(6) -0.004(4) -0.015(5) -0.008(4)
C11 0.028(5) 0.041(6) 0.035(6) 0.003(4) -0.005(5) -0.005(4)
C12 0.047(7) 0.038(6) 0.062(9) -0.001(5) 0.012(7) -0.011(5)
C13 0.028(6) 0.047(7) 0.134(17) -0.006(9) 0.006(9) 0.000(6)
C14 0.034(7) 0.057(8) 0.105(13) 0.017(8) -0.030(8) -0.020(6)
C15 0.021(5) 0.055(7) 0.058(8) 0.024(6) -0.005(6) -0.016(5)
C16 0.029(5) 0.041(6) 0.033(6) 0.003(4) -0.002(5) -0.017(4)
C17 0.029(6) 0.068(8) 0.042(7) -0.001(6) -0.005(5) -0.019(5)
C18 0.027(6) 0.077(9) 0.071(10) -0.009(7) -0.001(6) -0.031(6)
C19 0.041(7) 0.059(7) 0.064(9) 0.002(6) 0.001(7) -0.029(6)
C20 0.035(6) 0.039(6) 0.048(7) 0.001(5) -0.009(6) -0.013(5)
C21 0.034(6) 0.040(6) 0.048(7) -0.015(5) -0.012(5) -0.002(5)
C22 0.044(7) 0.045(6) 0.054(8) 0.007(5) -0.015(6) -0.009(5)
C23 0.051(8) 0.046(7) 0.122(15) -0.011(8) -0.001(9) -0.014(6)
C24 0.032(5) 0.047(6) 0.026(5) -0.005(4) -0.001(5) -0.004(5)
C25 0.041(6) 0.065(7) 0.025(6) -0.005(5) -0.006(5) -0.009(6)
C26 0.067(9) 0.074(9) 0.041(7) 0.002(6) -0.010(7) -0.025(7)
C27 0.040(6) 0.046(6) 0.025(5) -0.008(4) -0.007(5) -0.006(5)
C28 0.039(6) 0.049(7) 0.059(8) -0.011(6) -0.020(6) -0.002(5)
C29 0.041(6) 0.062(7) 0.046(7) -0.006(6) -0.014(6) -0.012(6)
C30 0.103(12) 0.044(7) 0.061(9) -0.021(6) -0.050(9) 0.000(7)
C31 0.146(19) 0.075(11) 0.078(13) -0.029(10) -0.035(13) -0.022(12)
C32 0.32(4) 0.060(10) 0.104(15) -0.039(10) -0.15(2) 0.068(16)
C33 0.034(6) 0.059(7) 0.053(8) -0.025(6) -0.001(6) -0.022(5)
C34 0.066(8) 0.047(6) 0.040(7) -0.011(5) -0.002(6) -0.034(6)
C35 0.128(15) 0.070(10) 0.069(10) -0.031(8) 0.032(11) -0.069(10)
C36 0.039(6) 0.052(6) 0.021(5) -0.004(4) -0.007(5) -0.019(5)
C37 0.075(9) 0.066(8) 0.044(7) -0.010(6) -0.034(7) -0.034(7)
C38 0.117(15) 0.110(13) 0.060(10) -0.052(10) -0.014(10) -0.044(11)
C39 0.107(15) 0.104(14) 0.038(8) 0.025(8) 0.056(10) 0.008(12)
C40 0.14(2) 0.135(18) 0.027(8) 0.017(9) 0.022(10) 0.070(15)
C42 0.094(12) 0.069(9) 0.041(8) 0.011(6) -0.005(8) -0.046(8)
C43 0.135(18) 0.096(12) 0.057(10) 0.022(9) -0.008(11) -0.076(13)
C44 0.23(3) 0.133(19) 0.084(15) 0.036(13) -0.003(18) -0.13(2)
C45 0.073(10) 0.078(9) 0.036(7) 0.003(6) -0.024(7) -0.013(8)
C46 0.054(9) 0.149(17) 0.041(8) -0.015(9) -0.014(8) 0.009(10)
C47 0.055(9) 0.123(15) 0.073(12) 0.014(10) -0.028(9) -0.025(9)
C48 0.074(9) 0.051(7) 0.040(7) 0.006(5) -0.008(7) -0.021(6)
C49 0.088(13) 0.112(15) 0.087(14) 0.002(11) 0.000(12) -0.060(12)
C50 0.11(2) 0.14(2) 0.14(2) 0.032(18) 0.048(19) -0.005(17)
C51 0.043(6) 0.039(6) 0.051(7) -0.002(5) -0.010(6) -0.024(5)
C52 0.067(9) 0.063(8) 0.065(9) -0.018(7) -0.036(8) -0.017(7)
C53 0.075(10) 0.094(12) 0.079(11) -0.037(9) -0.023(9) -0.025(9)
C54 0.058(7) 0.044(6) 0.037(6) 0.007(5) -0.017(6) -0.027(5)
C55 0.050(7) 0.042(6) 0.069(9) -0.005(6) -0.021(7) -0.020(5)
C56 0.055(8) 0.049(7) 0.113(13) -0.008(8) -0.047(9) -0.006(6)
C57 0.070(9) 0.081(9) 0.071(10) -0.004(7) -0.023(8) -0.057(8)
C58 0.079(10) 0.051(7) 0.084(11) -0.011(7) -0.033(9) -0.024(7)
C59 0.15(2) 0.062(10) 0.19(3) -0.023(13) -0.10(2) -0.033(12)
C60 0.045(7) 0.057(7) 0.053(8) -0.009(6) -0.028(6) -0.018(5)
C61 0.050(8) 0.149(16) 0.057(10) 0.002(9) -0.033(8) -0.038(9)
C62 0.109(16) 0.20(2) 0.075(13) 0.036(13) -0.061(13) -0.083(16)
C63 0.039(6) 0.064(8) 0.056(8) -0.012(6) -0.012(6) -0.015(6)
C64 0.033(7) 0.083(11) 0.128(16) -0.037(11) -0.006(9) -0.010(7)
C65 0.049(8) 0.070(9) 0.104(14) -0.038(9) 0.014(9) -0.020(7)

loop_
_atom_type_symbol
_atom_type_description
_atom_type_scat_dispersion_real
_atom_type_scat_dispersion_imag
_atom_type_scat_source
C C 0.0033 0.0016 'International Tables Vol C Tables 4.2.6.8 and 6.1.1.4'
H H 0.0000 0.0000 'International Tables Vol C Tables 4.2.6.8 and 6.1.1.4'
P P 0.1023 0.0942 'International Tables Vol C Tables 4.2.6.8 and 6.1.1.4'
Fe Fe 0.3463 0.8444 'International Tables Vol C Tables 4.2.6.8 and 6.1.1.4'
Cu Cu 0.3201 1.2651 'International Tables Vol C Tables 4.2.6.8 and 6.1.1.4'
Se Se -0.0929 2.2259 'International Tables Vol C Tables 4.2.6.8 and 6.1.1.4'

loop_
_geom_angle_atom_site_label_1
_geom_angle_atom_site_label_2
_geom_angle_atom_site_label_3
_geom_angle
_geom_angle_site_symmetry_1
_geom_angle_site_symmetry_3
P1 Cu1 P2 122.82(11) . .
P1 Cu1 Cu2 125.47(9) . .
P2 Cu1 Cu2 111.71(9) . .
P1 Cu1 Se3 105.13(9) . .
P2 Cu1 Se3 105.75(8) . .
Cu2 Cu1 Se3 56.09(4) . .
P1 Cu1 Se1 110.28(8) . .
P2 Cu1 Se1 102.24(9) . .
Cu2 Cu1 Se1 54.38(4) . .
Se3 Cu1 Se1 110.34(5) . .
Se1 Cu2 Se5 115.26(5) . .
Se1 Cu2 Se3 127.46(6) . .
Se5 Cu2 Se3 114.83(6) . .
Se1 Cu2 Cu1 65.21(5) . .
Se5 Cu2 Cu1 167.55(6) . .
Se3 Cu2 Cu1 62.44(5) . .
Se1 Cu2 Cu6 109.89(6) . .
Se5 Cu2 Cu6 57.00(4) . .
Se3 Cu2 Cu6 109.73(5) . .
Cu1 Cu2 Cu6 135.32(6) . .
Se1 Cu2 Cu4 161.05(6) . .
Se5 Cu2 Cu4 71.21(4) . .
Se3 Cu2 Cu4 55.74(4) . .
Cu1 Cu2 Cu4 112.61(5) . .
Cu6 Cu2 Cu4 57.24(4) . .
Se1 Cu2 Cu3 55.45(4) . .
Se5 Cu2 Cu3 73.46(4) . .
Se3 Cu2 Cu3 158.71(6) . .
Cu1 Cu2 Cu3 113.66(6) . .
Cu6 Cu2 Cu3 56.79(4) . .
Cu4 Cu2 Cu3 114.02(5) . .
Se7 Cu3 Se2 118.14(6) 2_755 .
Se7 Cu3 Se1 113.82(5) 2_755 .
Se2 Cu3 Se1 114.96(5) . .
Se7 Cu3 Cu6 62.84(4) 2_755 .
Se2 Cu3 Cu6 124.14(6) . .
Se1 Cu3 Cu6 112.79(6) . .
Se7 Cu3 Cu5 107.44(5) 2_755 .
Se2 Cu3 Cu5 59.44(4) . .
Se1 Cu3 Cu5 132.78(6) . .
Cu6 Cu3 Cu5 67.32(4) . .
Se7 Cu3 Cu2 101.54(5) 2_755 .
Se2 Cu3 Cu2 137.62(6) . .
Se1 Cu3 Cu2 54.39(4) . .
Cu6 Cu3 Cu2 60.87(4) . .
Cu5 Cu3 Cu2 96.33(5) . .
Se7 Cu3 Cu10 49.74(4) 2_755 2_755
Se2 Cu3 Cu10 69.54(5) . 2_755
Se1 Cu3 Cu10 132.06(6) . 2_755
Cu6 Cu3 Cu10 97.98(5) . 2_755
Cu5 Cu3 Cu10 92.19(5) . 2_755
Cu2 Cu3 Cu10 151.24(5) . 2_755
Se4 Cu4 Se6 120.75(6) . 2_755
Se4 Cu4 Se3 112.70(6) . .
Se6 Cu4 Se3 109.81(5) 2_755 .
Se4 Cu4 Cu6 128.44(6) . .
Se6 Cu4 Cu6 62.13(4) 2_755 .
Se3 Cu4 Cu6 112.82(5) . .
Se4 Cu4 Cu7 60.02(4) . .
Se6 Cu4 Cu7 110.46(6) 2_755 .
Se3 Cu4 Cu7 135.12(6) . .
Cu6 Cu4 Cu7 70.95(5) . .
Se4 Cu4 Cu2 138.13(6) . .
Se6 Cu4 Cu2 99.96(5) 2_755 .
Se3 Cu4 Cu2 55.23(4) . .
Cu6 Cu4 Cu2 61.03(4) . .
Cu7 Cu4 Cu2 98.70(5) . .
Se4 Cu4 Cu8 69.43(4) . 2_755
Se6 Cu4 Cu8 52.05(4) 2_755 2_755
Se3 Cu4 Cu8 127.70(6) . 2_755
Cu6 Cu4 Cu8 99.83(5) . 2_755
Cu7 Cu4 Cu8 93.04(5) . 2_755
Cu2 Cu4 Cu8 152.01(6) . 2_755
Se5 Cu5 Se6 117.47(6) . .
Se5 Cu5 Se2 118.75(5) . .
Se6 Cu5 Se2 116.57(5) . .
Se5 Cu5 Cu8 157.01(6) . .
Se6 Cu5 Cu8 55.65(4) . .
Se2 Cu5 Cu8 61.06(4) . .
Se5 Cu5 Cu3 75.78(5) . .
Se6 Cu5 Cu3 165.98(6) . .
Se2 Cu5 Cu3 55.04(4) . .
Cu8 Cu5 Cu3 114.07(6) . .
Se5 Cu5 Cu6 82.29(5) . 2_755
Se6 Cu5 Cu6 60.57(4) . 2_755
Se2 Cu5 Cu6 151.53(6) . 2_755
Cu8 Cu5 Cu6 107.50(5) . 2_755
Cu3 Cu5 Cu6 120.34(5) . 2_755
Se5 Cu5 Cu9 60.61(4) . .
Se6 Cu5 Cu9 57.36(4) . .
Se2 Cu5 Cu9 146.46(5) . .
Cu8 Cu5 Cu9 105.85(5) . .
Cu3 Cu5 Cu9 136.29(6) . .
Cu6 Cu5 Cu9 59.21(4) 2_755 .
Se5 Cu5 Cu7 108.73(5) . 2_755
Se6 Cu5 Cu7 100.32(5) . 2_755
Se2 Cu5 Cu7 87.55(5) . 2_755
Cu8 Cu5 Cu7 94.26(5) . 2_755
Cu3 Cu5 Cu7 69.51(4) . 2_755
Cu6 Cu5 Cu7 66.50(4) 2_755 2_755
Cu9 Cu5 Cu7 125.47(5) . 2_755
Se5 Cu5 Cu6 54.24(4) . .
Se6 Cu5 Cu6 126.97(5) . .
Se2 Cu5 Cu6 108.72(5) . .
Cu8 Cu5 Cu6 148.68(6) . .
Cu3 Cu5 Cu6 55.62(4) . .
Cu6 Cu5 Cu6 66.43(5) 2_755 .
Cu9 Cu5 Cu6 97.02(5) . .
Cu7 Cu5 Cu6 54.66(4) 2_755 .
Se5 Cu6 Se6 127.13(6) . 2_755
Se5 Cu6 Cu3 75.41(4) . .
Se6 Cu6 Cu3 133.25(5) 2_755 .
Se5 Cu6 Se7 129.73(5) . 2_755
Se6 Cu6 Se7 92.53(5) 2_755 2_755
Cu3 Cu6 Se7 54.33(4) . 2_755
Se5 Cu6 Cu4 72.58(5) . .
Se6 Cu6 Cu4 54.55(4) 2_755 .
Cu3 Cu6 Cu4 124.06(6) . .
Se7 Cu6 Cu4 134.74(6) 2_755 .
Se5 Cu6 Cu5 110.06(5) . 2_755
Se6 Cu6 Cu5 56.18(4) 2_755 2_755
Cu3 Cu6 Cu5 163.88(6) . 2_755
Se7 Cu6 Cu5 118.21(5) 2_755 2_755
Cu4 Cu6 Cu5 71.79(5) . 2_755
Se5 Cu6 Cu9 168.15(6) . 2_755
Se6 Cu6 Cu9 56.93(4) 2_755 2_755
Cu3 Cu6 Cu9 110.30(6) . 2_755
Se7 Cu6 Cu9 56.79(4) 2_755 2_755
Cu4 Cu6 Cu9 110.35(5) . 2_755
Cu5 Cu6 Cu9 61.64(4) 2_755 2_755
Se5 Cu6 Cu7 113.68(5) . 2_755
Se6 Cu6 Cu7 116.84(5) 2_755 2_755
Cu3 Cu6 Cu7 73.64(5) . 2_755
Se7 Cu6 Cu7 55.26(4) 2_755 2_755
Cu4 Cu6 Cu7 162.13(6) . 2_755
Cu5 Cu6 Cu7 90.41(5) 2_755 2_755
Cu9 Cu6 Cu7 60.10(4) 2_755 2_755
Se5 Cu6 Cu2 55.05(4) . .
Se6 Cu6 Cu2 95.49(5) 2_755 .
Cu3 Cu6 Cu2 62.34(4) . .
Se7 Cu6 Cu2 96.90(5) 2_755 .
Cu4 Cu6 Cu2 61.73(4) . .
Cu5 Cu6 Cu2 133.48(6) 2_755 .
Cu9 Cu6 Cu2 136.71(5) 2_755 .
Cu7 Cu6 Cu2 135.95(5) 2_755 .
Se5 Cu6 Cu5 51.95(4) . .
Se6 Cu6 Cu5 169.62(5) 2_755 .
Cu3 Cu6 Cu5 57.06(4) . .
Se7 Cu6 Cu5 94.46(5) 2_755 .
Cu4 Cu6 Cu5 123.23(5) . .
Cu5 Cu6 Cu5 113.57(4) 2_755 .
Cu9 Cu6 Cu5 121.65(6) 2_755 .
Cu7 Cu6 Cu5 61.91(4) 2_755 .
Cu2 Cu6 Cu5 91.28(4) . .
Se5 Cu6 Cu7 49.97(3) . .
Se6 Cu6 Cu7 93.58(5) 2_755 .
Cu3 Cu6 Cu7 124.35(5) . .
Se7 Cu6 Cu7 170.59(6) 2_755 .
Cu4 Cu6 Cu7 54.54(4) . .
Cu5 Cu6 Cu7 60.23(4) 2_755 .
Cu9 Cu6 Cu7 121.65(5) 2_755 .
Cu7 Cu6 Cu7 115.44(5) 2_755 .
Cu2 Cu6 Cu7 89.64(5) . .
Cu5 Cu6 Cu7 78.57(4) . .
Se5 Cu7 Se7 119.56(6) . .
Se5 Cu7 Se4 117.48(5) . .
Se7 Cu7 Se4 117.41(5) . .
Se5 Cu7 Cu10 156.44(6) . .
Se7 Cu7 Cu10 56.13(5) . .
Se4 Cu7 Cu10 61.28(5) . .
Se5 Cu7 Cu4 73.85(4) . .
Se7 Cu7 Cu4 164.58(6) . .
Se4 Cu7 Cu4 55.40(4) . .
Cu10 Cu7 Cu4 114.99(6) . .
Se5 Cu7 Cu6 82.38(5) . 2_755
Se7 Cu7 Cu6 61.32(4) . 2_755
Se4 Cu7 Cu6 149.95(5) . 2_755
Cu10 Cu7 Cu6 109.77(6) . 2_755
Cu4 Cu7 Cu6 116.93(6) . 2_755
Se5 Cu7 Cu9 61.65(4) . .
Se7 Cu7 Cu9 58.56(4) . .
Se4 Cu7 Cu9 148.29(6) . .
Cu10 Cu7 Cu9 106.11(5) . .
Cu4 Cu7 Cu9 135.49(6) . .
Cu6 Cu7 Cu9 59.91(4) 2_755 .
Se5 Cu7 Cu5 105.52(5) . 2_755
Se7 Cu7 Cu5 99.21(5) . 2_755
Se4 Cu7 Cu5 88.50(4) . 2_755
Cu10 Cu7 Cu5 98.02(5) . 2_755
Cu4 Cu7 Cu5 68.30(4) . 2_755
Cu6 Cu7 Cu5 63.44(4) 2_755 2_755
Cu9 Cu7 Cu5 122.97(6) . 2_755
Se5 Cu7 Cu6 52.38(4) . .
Se7 Cu7 Cu6 125.85(6) . .
Se4 Cu7 Cu6 108.23(5) . .
Cu10 Cu7 Cu6 150.91(5) . .
Cu4 Cu7 Cu6 54.51(4) . .
Cu6 Cu7 Cu6 64.56(5) 2_755 .
Cu9 Cu7 Cu6 95.43(5) . .
Cu5 Cu7 Cu6 53.27(4) 2_755 .
P3 Cu8 Se6 134.58(10) . .
P3 Cu8 Cu5 164.75(10) . .
Se6 Cu8 Cu5 60.51(4) . .
P3 Cu8 Se2 106.03(9) . .
Se6 Cu8 Se2 119.10(6) . .
Cu5 Cu8 Se2 58.74(4) . .
P3 Cu8 Cu4 119.60(9) . 2_755
Se6 Cu8 Cu4 53.43(4) . 2_755
Cu5 Cu8 Cu4 69.41(4) . 2_755
Se2 Cu8 Cu4 106.50(5) . 2_755
P5 Cu9 Se6 108.69(10) . .
P5 Cu9 Se7 112.39(10) . .
Se6 Cu9 Se7 97.24(5) . .
P5 Cu9 Se5 117.66(9) . .
Se6 Cu9 Se5 109.22(5) . .
Se7 Cu9 Se5 109.66(5) . .
P5 Cu9 Cu6 163.53(9) . 2_755
Se6 Cu9 Cu6 60.18(4) . 2_755
Se7 Cu9 Cu6 60.62(4) . 2_755
Se5 Cu9 Cu6 78.57(4) . 2_755
P5 Cu9 Cu7 130.70(10) . .
Se6 Cu9 Cu7 119.97(5) . .
Se7 Cu9 Cu7 56.34(4) . .
Se5 Cu9 Cu7 53.85(4) . .
Cu6 Cu9 Cu7 59.99(4) 2_755 .
P5 Cu9 Cu5 126.96(10) . .
Se6 Cu9 Cu5 56.26(4) . .
Se7 Cu9 Cu5 119.54(5) . .
Se5 Cu9 Cu5 53.38(4) . .
Cu6 Cu9 Cu5 59.15(4) 2_755 .
Cu7 Cu9 Cu5 88.92(5) . .
P4 Cu10 Se7 135.05(10) . .
P4 Cu10 Cu7 161.34(11) . .
Se7 Cu10 Cu7 59.41(4) . .
P4 Cu10 Se4 105.92(10) . .
Se7 Cu10 Se4 117.81(6) . .
Cu7 Cu10 Se4 58.41(4) . .
P4 Cu10 Cu3 129.17(9) . 2_755
Se7 Cu10 Cu3 50.46(4) . 2_755
Cu7 Cu10 Cu3 68.01(5) . 2_755
Se4 Cu10 Cu3 103.91(5) . 2_755
C9 Fe1 C3 119.7(4) . .
C9 Fe1 C4 106.7(4) . .
C3 Fe1 C4 40.3(5) . .
C9 Fe1 C8 40.9(5) . .
C3 Fe1 C8 104.2(5) . .
C4 Fe1 C8 121.2(4) . .
C9 Fe1 C2 155.6(4) . .
C3 Fe1 C2 40.9(4) . .
C4 Fe1 C2 68.2(4) . .
C8 Fe1 C2 119.8(5) . .
C9 Fe1 C7 68.2(4) . .
C3 Fe1 C7 121.8(4) . .
C4 Fe1 C7 157.7(4) . .
C8 Fe1 C7 40.7(4) . .
C2 Fe1 C7 107.0(4) . .
C9 Fe1 C10 40.8(4) . .
C3 Fe1 C10 157.2(4) . .
C4 Fe1 C10 123.7(4) . .
C8 Fe1 C10 68.4(5) . .
C2 Fe1 C10 161.5(4) . .
C7 Fe1 C10 67.5(4) . .
C9 Fe1 C5 124.6(4) . .
C3 Fe1 C5 67.9(5) . .
C4 Fe1 C5 40.4(4) . .
C8 Fe1 C5 158.9(4) . .
C2 Fe1 C5 67.9(4) . .
C7 Fe1 C5 160.0(4) . .
C10 Fe1 C5 110.8(5) . .
C9 Fe1 C6 68.2(4) . .
C3 Fe1 C6 159.3(4) . .
C4 Fe1 C6 160.0(5) . .
C8 Fe1 C6 68.4(4) . .
C2 Fe1 C6 124.5(4) . .
C7 Fe1 C6 40.3(4) . .
C10 Fe1 C6 40.0(4) . .
C5 Fe1 C6 125.5(4) . .
C9 Fe1 C1 161.5(4) . .
C3 Fe1 C1 67.9(4) . .
C4 Fe1 C1 67.3(4) . .
C8 Fe1 C1 157.4(5) . .
C2 Fe1 C1 40.6(4) . .
C7 Fe1 C1 124.1(4) . .
C10 Fe1 C1 126.7(4) . .
C5 Fe1 C1 39.7(4) . .
C6 Fe1 C1 111.0(4) . .
C13 Fe2 C20 123.9(7) . .
C13 Fe2 C12 40.9(6) . .
C20 Fe2 C12 107.9(5) . .
C13 Fe2 C14 40.2(7) . .
C20 Fe2 C14 160.0(6) . .
C12 Fe2 C14 68.0(6) . .
C13 Fe2 C15 68.6(6) . .
C20 Fe2 C15 158.6(4) . .
C12 Fe2 C15 69.2(5) . .
C14 Fe2 C15 40.2(5) . .
C13 Fe2 C17 155.4(6) . .
C20 Fe2 C17 68.7(5) . .
C12 Fe2 C17 162.4(5) . .
C14 Fe2 C17 121.2(6) . .
C15 Fe2 C17 107.3(6) . .
C13 Fe2 C19 105.7(6) . .
C20 Fe2 C19 41.1(5) . .
C12 Fe2 C19 120.6(6) . .
C14 Fe2 C19 122.7(5) . .
C15 Fe2 C19 159.0(5) . .
C17 Fe2 C19 69.0(6) . .
C13 Fe2 C16 162.2(6) . .
C20 Fe2 C16 41.2(4) . .
C12 Fe2 C16 126.0(5) . .
C14 Fe2 C16 156.9(6) . .
C15 Fe2 C16 122.3(5) . .
C17 Fe2 C16 40.2(4) . .
C19 Fe2 C16 69.0(5) . .
C13 Fe2 C18 119.2(6) . .
C20 Fe2 C18 68.2(5) . .
C12 Fe2 C18 155.0(5) . .
C14 Fe2 C18 106.7(6) . .
C15 Fe2 C18 123.6(6) . .
C17 Fe2 C18 41.4(5) . .
C19 Fe2 C18 40.1(6) . .
C16 Fe2 C18 68.4(4) . .
C13 Fe2 C11 68.4(5) . .
C20 Fe2 C11 123.3(4) . .
C12 Fe2 C11 41.1(5) . .
C14 Fe2 C11 67.4(4) . .
C15 Fe2 C11 40.7(5) . .
C17 Fe2 C11 125.2(5) . .
C19 Fe2 C11 157.9(5) . .
C16 Fe2 C11 109.7(4) . .
C18 Fe2 C11 161.6(5) . .
C1 Se1 Cu2 103.5(3) . .
C1 Se1 Cu3 107.3(3) . .
Cu2 Se1 Cu3 70.16(5) . .
C1 Se1 Cu1 111.6(3) . .
Cu2 Se1 Cu1 60.42(4) . .
Cu3 Se1 Cu1 122.12(5) . .
C6 Se2 Cu3 109.4(3) . .
C6 Se2 Cu5 101.7(3) . .
Cu3 Se2 Cu5 65.52(4) . .
C6 Se2 Cu8 96.7(3) . .
Cu3 Se2 Cu8 123.26(5) . .
Cu5 Se2 Cu8 60.20(4) . .
C11 Se3 Cu2 100.4(3) . .
C11 Se3 Cu4 107.8(3) . .
Cu2 Se3 Cu4 69.03(5) . .
C11 Se3 Cu1 106.3(3) . .
Cu2 Se3 Cu1 61.47(4) . .
Cu4 Se3 Cu1 123.44(6) . .
C16 Se4 Cu4 107.9(3) . .
C16 Se4 Cu7 101.9(3) . .
Cu4 Se4 Cu7 64.58(5) . .
C16 Se4 Cu10 96.9(3) . .
Cu4 Se4 Cu10 122.91(6) . .
Cu7 Se4 Cu10 60.31(4) . .
Cu7 Se5 Cu5 104.41(5) . .
Cu7 Se5 Cu2 116.24(5) . .
Cu5 Se5 Cu2 114.40(5) . .
Cu7 Se5 Cu6 77.65(4) . .
Cu5 Se5 Cu6 73.81(5) . .
Cu2 Se5 Cu6 67.95(4) . .
Cu7 Se5 Cu9 64.50(4) . .
Cu5 Se5 Cu9 66.01(4) . .
Cu2 Se5 Cu9 178.82(5) . .
Cu6 Se5 Cu9 113.21(5) . .
Cu8 Se6 Cu4 74.51(5) . 2_755
Cu8 Se6 Cu5 63.84(4) . .
Cu4 Se6 Cu5 79.05(5) 2_755 .
Cu8 Se6 Cu9 120.43(5) . .
Cu4 Se6 Cu9 124.69(5) 2_755 .
Cu5 Se6 Cu9 66.38(5) . .
Cu8 Se6 Cu6 116.48(5) . 2_755
Cu4 Se6 Cu6 63.31(4) 2_755 2_755
Cu5 Se6 Cu6 63.25(4) . 2_755
Cu9 Se6 Cu6 62.89(4) . 2_755
Cu10 Se7 Cu3 79.79(5) . 2_755
Cu10 Se7 Cu7 64.47(5) . .
Cu3 Se7 Cu7 81.73(5) 2_755 .
Cu10 Se7 Cu9 118.35(6) . .
Cu3 Se7 Cu9 124.33(5) 2_755 .
Cu7 Se7 Cu9 65.09(4) . .
Cu10 Se7 Cu6 118.58(5) . 2_755
Cu3 Se7 Cu6 62.83(4) 2_755 2_755
Cu7 Se7 Cu6 63.43(4) . 2_755
Cu9 Se7 Cu6 62.59(4) . 2_755
C24 P1 C27 102.4(5) . .
C24 P1 C21 101.7(5) . .
C27 P1 C21 103.6(5) . .
C24 P1 Cu1 115.2(3) . .
C27 P1 Cu1 115.4(3) . .
C21 P1 Cu1 116.5(4) . .
C33 P2 C30 100.0(7) . .
C33 P2 C36 103.7(5) . .
C30 P2 C36 104.6(5) . .
C33 P2 Cu1 114.0(4) . .
C30 P2 Cu1 118.0(5) . .
C36 P2 Cu1 114.6(3) . .
C39 P3 C42 105.2(10) . .
C39 P3 C45 99.3(9) . .
C42 P3 C45 106.7(7) . .
C39 P3 Cu8 114.0(5) . .
C42 P3 Cu8 113.1(5) . .
C45 P3 Cu8 117.1(5) . .
C48 P4 C54 102.9(6) . .
C48 P4 C51 102.9(6) . .
C54 P4 C51 102.8(5) . .
C48 P4 Cu10 114.2(4) . .
C54 P4 Cu10 115.6(4) . .
C51 P4 Cu10 116.6(4) . .
C60 P5 C63 107.7(6) . .
C60 P5 C57 103.8(6) . .
C63 P5 C57 97.4(6) . .
C60 P5 Cu9 111.3(4) . .
C63 P5 Cu9 120.7(4) . .
C57 P5 Cu9 114.0(5) . .
C5 C1 C2 108.0(9) . .
C5 C1 Se1 123.2(8) . .
C2 C1 Se1 128.3(7) . .
C5 C1 Fe1 69.3(6) . .
C2 C1 Fe1 68.5(6) . .
Se1 C1 Fe1 133.9(5) . .
C3 C2 C1 107.0(9) . .
C3 C2 Fe1 68.8(6) . .
C1 C2 Fe1 70.9(6) . .
C4 C3 C2 108.3(9) . .
C4 C3 Fe1 70.2(7) . .
C2 C3 Fe1 70.3(6) . .
C3 C4 C5 108.3(9) . .
C3 C4 Fe1 69.5(6) . .
C5 C4 Fe1 70.5(6) . .
C1 C5 C4 108.4(11) . .
C1 C5 Fe1 71.1(6) . .
C4 C5 Fe1 69.2(6) . .
C10 C6 C7 107.4(8) . .
C10 C6 Se2 126.6(8) . .
C7 C6 Se2 125.3(7) . .
C10 C6 Fe1 69.3(6) . .
C7 C6 Fe1 69.0(5) . .
Se2 C6 Fe1 133.7(5) . .
C6 C7 C8 109.0(9) . .
C6 C7 Fe1 70.6(5) . .
C8 C7 Fe1 69.5(5) . .
C9 C8 C7 106.8(9) . .
C9 C8 Fe1 68.8(6) . .
C7 C8 Fe1 69.8(5) . .
C10 C9 C8 108.3(9) . .
C10 C9 Fe1 70.7(6) . .
C8 C9 Fe1 70.3(6) . .
C6 C10 C9 108.5(10) . .
C6 C10 Fe1 70.7(6) . .
C9 C10 Fe1 68.5(7) . .
C15 C11 C12 107.0(10) . .
C15 C11 Se3 129.3(8) . .
C12 C11 Se3 123.5(9) . .
C15 C11 Fe2 68.0(6) . .
C12 C11 Fe2 67.8(7) . .
Se3 C11 Fe2 133.1(5) . .
C13 C12 C11 107.3(13) . .
C13 C12 Fe2 68.8(9) . .
C11 C12 Fe2 71.1(7) . .
C14 C13 C12 108.4(14) . .
C14 C13 Fe2 70.7(9) . .
C12 C13 Fe2 70.3(7) . .
C13 C14 C15 109.6(12) . .
C13 C14 Fe2 69.1(7) . .
C15 C14 Fe2 69.8(7) . .
C14 C15 C11 107.5(12) . .
C14 C15 Fe2 69.9(7) . .
C11 C15 Fe2 71.3(6) . .
C17 C16 C20 107.8(9) . .
C17 C16 Se4 127.0(8) . .
C20 C16 Se4 124.3(8) . .
C17 C16 Fe2 69.6(6) . .
C20 C16 Fe2 68.3(6) . .
Se4 C16 Fe2 135.8(6) . .
C16 C17 C18 107.9(11) . .
C16 C17 Fe2 70.1(7) . .
C18 C17 Fe2 70.3(7) . .
C19 C18 C17 107.9(11) . .
C19 C18 Fe2 69.1(7) . .
C17 C18 Fe2 68.2(7) . .
C18 C19 C20 107.8(12) . .
C18 C19 Fe2 70.8(7) . .
C20 C19 Fe2 68.4(7) . .
C19 C20 C16 108.6(11) . .
C19 C20 Fe2 70.6(7) . .
C16 C20 Fe2 70.5(6) . .
C22 C21 P1 114.2(8) . .
C23 C22 C21 111.2(12) . .
C25 C24 P1 114.0(8) . .
C26 C25 C24 111.0(10) . .
C28 C27 P1 118.3(8) . .
C27 C28 C29 109.9(10) . .
C31 C30 P2 121.8(14) . .
C30 C31 C32 103.9(19) . .
C34 C33 P2 115.8(8) . .
C33 C34 C35 111.7(11) . .
C37 C36 P2 118.9(8) . .
C38 C37 C36 109.9(12) . .
C40 C39 P3 125.3(16) . .
C39 C40 C41 140(2) . .
C39 C40 C41A 112(2) . .
C41 C40 C41A 33.8(17) . .
C43 C42 P3 119.0(11) . .
C44 C43 C42 114.8(16) . .
C46 C45 P3 112.3(10) . .
C45 C46 C47 116.1(13) . .
C49 C48 P4 121.6(12) . .
C48 C49 C50 108.0(18) . .
C52 C51 P4 112.9(8) . .
C53 C52 C51 111.2(11) . .
C55 C54 P4 114.2(8) . .
C54 C55 C56 111.1(12) . .
C58 C57 P5 112.8(10) . .
C59 C58 C57 111.9(16) . .
C61 C60 P5 118.4(10) . .
C62 C61 C60 110.9(14) . .
C64 C63 P5 114.1(10) . .
C63 C64 C65 110.4(13) . .
C1S C2S C3S 102(2) . .
C4S C3S C2S 116(2) . .
C5S C4S C3S 132(4) . .
C4S C5S C5S 117(5) . 2_664

loop_
_geom_bond_atom_site_label_1
_geom_bond_atom_site_label_2
_geom_bond_distance
_geom_bond_site_symmetry_2
Cu1 P1 2.247(3) .
Cu1 P2 2.266(3) .
Cu1 Cu2 2.5663(15) .
Cu1 Se3 2.5895(16) .
Cu1 Se1 2.6791(16) .
Cu2 Se1 2.3987(14) .
Cu2 Se5 2.4206(14) .
Cu2 Se3 2.4242(15) .
Cu2 Cu6 2.7373(16) .
Cu2 Cu4 2.7556(16) .
Cu2 Cu3 2.7755(18) .
Cu3 Se7 2.3940(14) 2_755
Cu3 Se2 2.4010(14) .
Cu3 Se1 2.4301(15) .
Cu3 Cu6 2.6218(15) .
Cu3 Cu5 2.6662(15) .
Cu3 Cu10 3.0551(19) 2_755
Cu4 Se4 2.3987(15) .
Cu4 Se6 2.3991(14) 2_755
Cu4 Se3 2.4391(15) .
Cu4 Cu6 2.6313(17) .
Cu4 Cu7 2.6322(16) .
Cu4 Cu8 2.8785(16) 2_755
Cu5 Se5 2.4037(16) .
Cu5 Se6 2.4834(14) .
Cu5 Se2 2.5228(14) .
Cu5 Cu8 2.5609(17) .
Cu5 Cu6 2.6693(15) 2_755
Cu5 Cu9 2.7361(17) .
Cu5 Cu7 2.8912(16) 2_755
Cu5 Cu6 2.9313(16) .
Cu6 Se5 2.4768(13) .
Cu6 Se6 2.6034(14) 2_755
Cu6 Se7 2.6222(15) 2_755
Cu6 Cu5 2.6693(15) 2_755
Cu6 Cu9 2.6711(15) 2_755
Cu6 Cu7 2.6733(17) 2_755
Cu6 Cu7 3.0544(16) .
Cu7 Se5 2.3943(14) .
Cu7 Se7 2.4561(14) .
Cu7 Se4 2.5243(16) .
Cu7 Cu10 2.5746(16) .
Cu7 Cu6 2.6733(17) 2_755
Cu7 Cu9 2.6763(16) .
Cu7 Cu5 2.8912(16) 2_755
Cu8 P3 2.211(3) .
Cu8 Se6 2.3556(16) .
Cu8 Se2 2.5826(14) .
Cu8 Cu4 2.8785(16) 2_755
Cu9 P5 2.228(3) .
Cu9 Se6 2.5146(17) .
Cu9 Se7 2.5176(15) .
Cu9 Se5 2.6095(14) .
Cu9 Cu6 2.6711(15) 2_755
Cu10 P4 2.217(3) .
Cu10 Se7 2.3691(17) .
Cu10 Se4 2.5989(16) .
Cu10 Cu3 3.0551(19) 2_755
Fe1 C9 2.040(10) .
Fe1 C3 2.046(11) .
Fe1 C4 2.056(10) .
Fe1 C8 2.062(10) .
Fe1 C2 2.065(11) .
Fe1 C7 2.066(9) .
Fe1 C10 2.069(12) .
Fe1 C5 2.073(10) .
Fe1 C6 2.087(9) .
Fe1 C1 2.097(10) .
Fe2 C13 2.031(14) .
Fe2 C20 2.034(11) .
Fe2 C12 2.052(14) .
Fe2 C14 2.053(13) .
Fe2 C15 2.052(11) .
Fe2 C17 2.058(13) .
Fe2 C19 2.064(13) .
Fe2 C16 2.064(10) .
Fe2 C18 2.086(13) .
Fe2 C11 2.097(12) .
Se1 C1 1.935(10) .
Se2 C6 1.905(9) .
Se3 C11 1.905(11) .
Se4 C16 1.911(10) .
Se6 Cu4 2.3991(14) 2_755
Se6 Cu6 2.6034(14) 2_755
Se7 Cu3 2.3940(14) 2_755
Se7 Cu6 2.6222(15) 2_755
P1 C24 1.840(12) .
P1 C27 1.842(10) .
P1 C21 1.862(10) .
P2 C33 1.813(13) .
P2 C30 1.814(12) .
P2 C36 1.857(10) .
P3 C39 1.786(15) .
P3 C42 1.818(14) .
P3 C45 1.836(13) .
P4 C48 1.843(15) .
P4 C54 1.844(11) .
P4 C51 1.843(11) .
P5 C60 1.839(13) .
P5 C63 1.851(13) .
P5 C57 1.883(13) .
C1 C5 1.415(14) .
C1 C2 1.443(15) .
C2 C3 1.437(14) .
C3 C4 1.414(17) .
C4 C5 1.424(16) .
C6 C10 1.420(13) .
C6 C7 1.431(14) .
C7 C8 1.436(13) .
C8 C9 1.433(17) .
C9 C10 1.432(15) .
C11 C15 1.443(16) .
C11 C12 1.456(18) .
C12 C13 1.43(2) .
C13 C14 1.40(2) .
C14 C15 1.412(17) .
C16 C17 1.417(15) .
C16 C20 1.441(16) .
C17 C18 1.466(16) .
C18 C19 1.42(2) .
C19 C20 1.438(16) .
C21 C22 1.525(17) .
C22 C23 1.520(18) .
C24 C25 1.537(14) .
C25 C26 1.529(18) .
C27 C28 1.511(16) .
C28 C29 1.556(15) .
C30 C31 1.35(3) .
C31 C32 1.73(3) .
C33 C34 1.510(17) .
C34 C35 1.53(2) .
C36 C37 1.547(14) .
C37 C38 1.533(18) .
C39 C40 1.31(3) .
C40 C41 1.47(4) .
C40 C41A 1.65(4) .
C42 C43 1.530(19) .
C43 C44 1.49(3) .
C45 C46 1.49(2) .
C46 C47 1.50(2) .
C48 C49 1.45(2) .
C49 C50 1.55(3) .
C51 C52 1.549(16) .
C52 C53 1.541(17) .
C54 C55 1.527(18) .
C55 C56 1.529(16) .
C57 C58 1.53(2) .
C58 C59 1.52(2) .
C60 C61 1.541(15) .
C61 C62 1.51(2) .
C63 C64 1.470(19) .
C64 C65 1.57(2) .
C1S C2S 1.55(4) .
C2S C3S 1.64(4) .
C3S C4S 1.59(4) .
C4S C5S 1.26(5) .
C5S C5S 1.60(7) 2_664
